data_2001715
loop_
_publ_author_name
'Herrara, C.'
'Zingaro, R. A.'
'Meyers, E. A.'

_publ_section_title
;
 Structure of dimethylammonium
 <i>N</i>,<i>N</i>,<i>N</i>',<i>N</i>'-tetramethylformamidinium
 hexachlorotellurate(IV)
;
_journal_issue 5
_journal_name_full 'Acta Crystallographica Section C'
_journal_page_first 973
_journal_page_last 975
_journal_paper_doi 10.1107/S010827019201196X
_journal_volume 49
_journal_year 1993
_chemical_formula_moiety 'C2 H8 N1, C5 H13 N2, Cl6 Te1'
_chemical_formula_sum 'C7 H21 Cl6 N3 Te'
_chemical_formula_weight 487.6
_space_group_IT_number 14
_space_group_name_Hall '-P 2yn'
_space_group_name_H-M_alt 'P 1 21/n 1'
_symmetry_cell_setting monoclinic
_symmetry_space_group_name_Hall '-P 2yn'
_symmetry_space_group_name_H-M 'P 1 21/n 1'
_atom_type_scat_source IntTabIV
_cell_angle_alpha 90.0
_cell_angle_beta 112.02(4)
_cell_angle_gamma 90.0
_cell_formula_units_Z 4
_cell_length_a 13.698(4)
_cell_length_b 8.944(4)
_cell_length_c 16.670(10)
_cell_measurement_reflns_used 25
_cell_measurement_temperature 296
_cell_measurement_theta_max 10
_cell_measurement_theta_min 3
_cell_volume 1893.3(16)
_diffrn_measurement_device 'Enraf-Nonius CAD-4'
_diffrn_measurement_method
;\q-2\q scans, \w-scan range 0.7\% plus K\a separation,
 variable scan rate 2-20\% min^-1^
;
_diffrn_radiation_type Mo
_diffrn_radiation_wavelength 0.71073
_diffrn_reflns_limit_h_max 17
_diffrn_reflns_limit_h_min 0
_diffrn_reflns_limit_k_max 11
_diffrn_reflns_limit_k_min 0
_diffrn_reflns_limit_l_max 20
_diffrn_reflns_limit_l_min -21
_diffrn_reflns_number 4618
_diffrn_reflns_theta_max 55
_diffrn_standards_decay_% 0.0
_diffrn_standards_interval_time 41
_diffrn_standards_number 3
_exptl_absorpt_coefficient_mu 2.42
_exptl_absorpt_correction_type none
_exptl_crystal_colour Yellow
_exptl_crystal_density_diffrn 1.711
_exptl_crystal_description Prism
_exptl_crystal_size_max 0.25
_exptl_crystal_size_mid 0.20
_exptl_crystal_size_min 0.15
_refine_diff_density_max 1.02
_refine_diff_density_min -1.06
_refine_ls_goodness_of_fit_obs 1.91
_refine_ls_hydrogen_treatment noref
_refine_ls_number_parameters 154
_refine_ls_number_reflns 3377
_refine_ls_R_factor_obs 0.0766
_refine_ls_shift/esd_max 0.001
_refine_ls_structure_factor_coef F
_refine_ls_weighting_scheme \s^-2^
_refine_ls_wR_factor_obs 0.0423
_reflns_number_observed 3377
_reflns_number_total 4618
_reflns_observed_criterion I>=0
_cod_data_source_file cr1030.cif
_cod_data_source_block cr1030_structure_1_of_1
_cod_depositor_comments
;
 Adding the _atom_site_type_symbol data item.

 Antanas Vaitkus,
 2017-01-19
;
_cod_original_cell_volume 1893.0(10)
_cod_original_formula_sum 'C7 H21 Cl6 N3 Te1'
_cod_database_code 2001715

loop_
_space_group_symop_id
_space_group_symop_operation_xyz
1 x,y,z
2 -x+1/2,y+1/2,-z+1/2
3 -x,-y,-z
4 x+1/2,-y+1/2,z+1/2

loop_
_atom_site_label
_atom_site_type_symbol
_atom_site_fract_x
_atom_site_fract_y
_atom_site_fract_z
_atom_site_U_iso_or_equiv
Te(1) Te .24270(10) .20860(10) .02120(10) .0410(10)
Cl(1) Cl .36290(10) .4159(2) .10090(10) .0590(10)
Cl(2) Cl .1210(2) -.0072(2) -.05840(10) .0680(10)
Cl(3) Cl .1246(2) .2473(2) .10500(10) .0690(10)
Cl(4) Cl .1246(2) .3929(2) -.09770(10) .0640(10)
Cl(5) Cl .3467(2) .0277(3) .13150(10) .0820(10)
Cl(6) Cl .3543(2) .1627(3) -.06620(10) .0830(10)
N(1) N .8604(5) .1976(7) .2308(3) .053(3)
N(2) N .6857(5) .2359(6) .1332(4) .052(3)
N(3) N .4039(5) .2959(8) .3979(4) .073(3)
C(1) C .7880(6) .2554(7) .1633(5) .051(3)
C(4) C .6255(6) .1650(8) .1776(5) .072(4)
C(2) C .8492(6) .0593(8) .2731(5) .076(4)
C(5) C .6227(6) .2882(10) .0464(5) .089(4)
C(3) C .9683(5) .2540(8) .2584(5) .075(4)
C(6) C .3668(7) .3418(10) .3087(5) .092(5)
C(7) C .3529(7) .1661(10) .4143(7) .115(6)
HN(1) H .3932 .3772 .4313 ?
HN(2) H .4779 .2750 .4165 ?
H(1) H .8131 .3225 .1304 ?
H(41) H .6721 .1337 .2341 ?
H(42) H .5894 .0795 .1451 ?
H(43) H .5750 .2346 .1831 ?
H(21) H .9132 .0396 .3216 ?
H(22) H .8349 -.0219 .2327 ?
H(23) H .7921 .0693 .2929 ?
H(51) H .5499 .2662 .0337 ?
H(52) H .6452 .2386 .0052 ?
H(53) H .6316 .3942 .0431 ?
H(31) H 1.0125 .2005 .3089 ?
H(32) H .9693 .3585 .2716 ?
H(33) H .9940 .2398 .2127 ?
H(61) H .4047 .4289 .3033 ?
H(62) H .2930 .3646 .2891 ?
H(63) H .3777 .2623 .2742 ?
H(71) H .3822 .1432 .4750 ?
H(72) H .3635 .0830 .3821 ?
H(73) H .2789 .1853 .3969 ?

loop_
_geom_angle_atom_site_label_1
_geom_angle_atom_site_label_2
_geom_angle_atom_site_label_3
_geom_angle
_geom_angle_publ_flag
Cl(1) Te(1) Cl(2) 179.00(10) yes
Cl(2) Te(1) Cl(3) 87.80(10) yes
Cl(2) Te(1) Cl(4) 89.20(10) yes
Cl(1) Te(1) Cl(5) 90.50(10) yes
Cl(3) Te(1) Cl(5) 89.30(10) yes
Cl(1) Te(1) Cl(6) 90.40(10) yes
Cl(3) Te(1) Cl(6) 177.60(10) yes
Cl(5) Te(1) Cl(6) 91.00(10) yes
C(1) N(1) C(3) 119.3(7) yes
C(1) N(2) C(4) 126.5(6) yes
C(4) N(2) C(5) 114.3(6) yes
N(1) C(1) N(2) 129.8(8) yes
Cl(1) Te(1) Cl(3) 92.00(10) yes
Cl(1) Te(1) Cl(4) 91.80(10) yes
Cl(3) Te(1) Cl(4) 89.40(10) yes
Cl(2) Te(1) Cl(5) 88.50(10) yes
Cl(4) Te(1) Cl(5) 177.40(10) yes
Cl(2) Te(1) Cl(6) 89.80(10) yes
Cl(4) Te(1) Cl(6) 90.10(10) yes
C(1) N(1) C(2) 124.9(6) yes
C(2) N(1) C(3) 114.6(5) yes
C(1) N(2) C(5) 119.2(7) yes
C(6) N(3) C(7) 114.8(6) yes

loop_
_geom_bond_atom_site_label_1
_geom_bond_atom_site_label_2
_geom_bond_distance
_geom_bond_publ_flag
Te(1) Cl(1) 2.505(2) yes
Te(1) Cl(3) 2.527(3) yes
Te(1) Cl(5) 2.463(3) yes
N(1) C(1) 1.296(8) yes
N(1) C(3) 1.464(9) yes
N(2) C(4) 1.445(11) yes
N(3) C(6) 1.440(10) yes
Te(1) Cl(2) 2.570(2) yes
Te(1) Cl(4) 2.618(2) yes
Te(1) Cl(6) 2.510(3) yes
N(1) C(2) 1.460(10) yes
N(2) C(1) 1.311(10) yes
N(2) C(5) 1.456(9) yes
N(3) C(7) 1.433(12) yes
